data_1561933
loop_
_publ_author_name
'Mu, Bao'
'Li, Qian'
'Lv, Lei'
'Yang, Dan-Dan'
'Wang, Qing'
'Huang, Ru-Dan'

_publ_section_title
;
 Assembly and property research on seven 0D--3D complexes derived from
 imidazole dicarboxylate and 1,2-bi(pyridin-4-yl)ethene
;
_journal_name_full 'Journal of Solid State Chemistry'
_journal_page_first 1
_journal_page_last 10
_journal_paper_doi 10.1016/j.jssc.2015.01.032
_journal_volume 226
_journal_year 2015
_chemical_formula_moiety 'C22 H20 Fe N6 O10'
_chemical_formula_sum 'C22 H20 Fe N6 O10'
_chemical_formula_weight 584.28
_space_group_IT_number 2
_space_group_name_Hall '-P 1'
_space_group_name_H-M_alt 'P -1'
_symmetry_cell_setting triclinic
_symmetry_space_group_name_H-M 'P -1'
_atom_sites_solution_hydrogens geom
_atom_sites_solution_primary direct
_atom_sites_solution_secondary difmap
_audit_creation_method SHELXL-97
_cell_angle_alpha 94.2050(10)
_cell_angle_beta 97.4970(10)
_cell_angle_gamma 106.517(2)
_cell_formula_units_Z 1
_cell_length_a 5.0151(4)
_cell_length_b 6.6806(6)
_cell_length_c 18.6429(17)
_cell_measurement_temperature 293(2)
_cell_volume 589.70(9)
_computing_cell_refinement 'Bruker SAINT'
_computing_data_reduction 'Bruker SAINT'
_computing_molecular_graphics 'Bruker SHELXTL'
_computing_publication_material 'Bruker SHELXTL'
_computing_structure_refinement 'SHELXS-97 (Sheldrick, 2008)'
_computing_structure_solution 'SHELXS-97 (Sheldrick, 2008)'
_diffrn_ambient_temperature 293(2)
_diffrn_measured_fraction_theta_full 0.999
_diffrn_measured_fraction_theta_max 0.999
_diffrn_radiation_monochromator graphite
_diffrn_radiation_source 'fine-focus sealed tube'
_diffrn_radiation_type MoK\a
_diffrn_radiation_wavelength 0.71073
_diffrn_reflns_av_R_equivalents 0.0668
_diffrn_reflns_av_sigmaI/netI 0.1405
_diffrn_reflns_limit_h_max 5
_diffrn_reflns_limit_h_min -5
_diffrn_reflns_limit_k_max 7
_diffrn_reflns_limit_k_min -7
_diffrn_reflns_limit_l_max 22
_diffrn_reflns_limit_l_min -21
_diffrn_reflns_number 3493
_diffrn_reflns_theta_full 25.02
_diffrn_reflns_theta_max 25.02
_diffrn_reflns_theta_min 3.20
_exptl_absorpt_coefficient_mu 0.712
_exptl_absorpt_correction_T_max 0.945
_exptl_absorpt_correction_T_min 0.857
_exptl_absorpt_correction_type none
_exptl_crystal_colour yellow
_exptl_crystal_density_diffrn 1.643
_exptl_crystal_density_method 'not measured'
_exptl_crystal_description block
_exptl_crystal_F_000 299
_exptl_crystal_size_max 0.40
_exptl_crystal_size_mid 0.18
_exptl_crystal_size_min 0.08
_refine_diff_density_max 0.590
_refine_diff_density_min -0.423
_refine_diff_density_rms 0.095
_refine_ls_extinction_method none
_refine_ls_goodness_of_fit_ref 1.134
_refine_ls_hydrogen_treatment mixed
_refine_ls_matrix_type full
_refine_ls_number_parameters 178
_refine_ls_number_reflns 2072
_refine_ls_number_restraints 0
_refine_ls_restrained_S_all 1.134
_refine_ls_R_factor_all 0.1387
_refine_ls_R_factor_gt 0.0840
_refine_ls_shift/su_max 0.000
_refine_ls_shift/su_mean 0.000
_refine_ls_structure_factor_coef Fsqd
_refine_ls_weighting_details 'calc w=1/[\s^2^(Fo^2^)+(0.0000P)^2^+1.7300P] where P=(Fo^2^+2Fc^2^)/3'
_refine_ls_weighting_scheme calc
_refine_ls_wR_factor_gt 0.1449
_refine_ls_wR_factor_ref 0.1672
_reflns_number_gt 1261
_reflns_number_total 2074
_reflns_threshold_expression >2sigma(I)
_cod_data_source_file JSSC-2015-226-1.cif
_cod_data_source_block Complex2
_cod_depositor_comments
;
The following automatic conversions were performed:

data item '_symmetry_cell_setting' value 'Triclinic' was changed to
'triclinic' in accordance with the built-in table derived from the
CIF Core dictionary named 'cif_core.dic' version 2.4.5 last updated
on 2014-11-21.

Automatic conversion script
Id: cif_fix_values 8369 2020-08-20 11:38:08Z andrius 
;
_cod_original_sg_symbol_H-M P-1
_cod_database_code 1561933

loop_
_symmetry_equiv_pos_as_xyz
'x, y, z'
'-x, -y, -z'

loop_
_atom_site_label
_atom_site_type_symbol
_atom_site_fract_x
_atom_site_fract_y
_atom_site_fract_z
_atom_site_U_iso_or_equiv
_atom_site_adp_type
_atom_site_occupancy
_atom_site_symmetry_multiplicity
_atom_site_calc_flag
_atom_site_refinement_flags
_atom_site_disorder_assembly
_atom_site_disorder_group
Fe1 Fe 0.5000 0.5000 0.5000 0.0299(5) Uani 1 2 d S . .
N1 N 0.7266(12) 0.6145(10) 0.6075(3) 0.0328(15) Uani 1 1 d . . .
N2 N 0.9794(12) 0.7235(9) 0.7172(3) 0.0314(15) Uani 1 1 d . . .
H2 H 1.0958 0.7283 0.7559 0.038 Uiso 0.50 1 calc PR . .
N3 N 0.3645(13) 0.6957(11) 0.8314(4) 0.0413(17) Uani 1 1 d . . .
O1 O 0.3431(10) 0.7653(8) 0.5295(3) 0.0338(13) Uani 1 1 d . . .
O2 O 0.3920(10) 1.0248(8) 0.6176(3) 0.0387(14) Uani 1 1 d . . .
O3 O 0.6846(13) 1.1578(9) 0.7428(3) 0.0608(19) Uani 1 1 d . . .
H3A H 0.5936 1.1172 0.7019 0.091 Uiso 1 1 calc R . .
O4 O 1.0006(13) 1.0639(9) 0.8173(3) 0.0573(18) Uani 1 1 d . . .
O1W O 0.8247(10) 0.7058(8) 0.4533(3) 0.0379(14) Uani 1 1 d . . .
H1WA H 0.9797 0.7466 0.4825 0.046 Uiso 1 1 d R . .
H1WB H 0.7785 0.8120 0.4400 0.046 Uiso 1 1 d R . .
C1 C 0.4517(14) 0.8659(12) 0.5908(4) 0.0299(18) Uani 1 1 d . . .
C2 C 0.6628(14) 0.7894(11) 0.6359(4) 0.0263(17) Uani 1 1 d . . .
C3 C 0.8206(15) 0.8596(11) 0.7040(4) 0.0315(18) Uani 1 1 d . . .
C4 C 0.8448(19) 1.0332(13) 0.7595(5) 0.046(2) Uani 1 1 d . . .
C5 C 0.9165(15) 0.5829(12) 0.6578(4) 0.0342(19) Uani 1 1 d . . .
H5A H 0.9979 0.4748 0.6526 0.041 Uiso 1 1 calc R . .
C6 C 0.4599(17) 0.8236(14) 0.8928(4) 0.043(2) Uani 1 1 d . . .
H6 H 0.3967 0.9409 0.8989 0.052 Uiso 1 1 calc R . .
C7 C 0.6509(16) 0.7909(13) 0.9488(4) 0.043(2) Uani 1 1 d . . .
H7 H 0.7133 0.8858 0.9909 0.052 Uiso 1 1 calc R . .
C8 C 0.7466(15) 0.6180(13) 0.9417(4) 0.0362(19) Uani 1 1 d . . .
C9 C 0.6476(17) 0.4849(14) 0.8771(4) 0.049(2) Uani 1 1 d . . .
H9 H 0.7098 0.3680 0.8689 0.058 Uiso 1 1 calc R . .
C10 C 0.4558(17) 0.5279(14) 0.8252(4) 0.048(2) Uani 1 1 d . . .
H10 H 0.3859 0.4335 0.7831 0.057 Uiso 1 1 calc R . .
C11 C 0.9395(16) 0.5772(13) 1.0008(5) 0.043(2) Uani 1 1 d . . .
H11 H 0.9823 0.6677 1.0438 0.052 Uiso 1 1 calc R . .

loop_
_atom_site_aniso_label
_atom_site_aniso_U_11
_atom_site_aniso_U_22
_atom_site_aniso_U_33
_atom_site_aniso_U_23
_atom_site_aniso_U_13
_atom_site_aniso_U_12
Fe1 0.0311(9) 0.0339(9) 0.0261(9) 0.0014(7) -0.0035(7) 0.0161(8)
N1 0.030(4) 0.038(4) 0.032(4) 0.003(3) -0.001(3) 0.015(3)
N2 0.035(4) 0.032(4) 0.026(4) 0.001(3) -0.008(3) 0.013(3)
N3 0.043(4) 0.049(4) 0.034(4) 0.009(3) 0.000(3) 0.019(4)
O1 0.030(3) 0.034(3) 0.036(3) -0.005(3) 0.001(2) 0.012(3)
O2 0.048(4) 0.041(3) 0.036(3) 0.006(3) 0.003(3) 0.028(3)
O3 0.086(5) 0.052(4) 0.049(4) -0.004(3) -0.013(3) 0.040(4)
O4 0.064(4) 0.060(4) 0.038(4) -0.008(3) -0.007(3) 0.014(3)
O1W 0.032(3) 0.039(3) 0.044(3) 0.007(3) -0.007(3) 0.016(3)
C1 0.026(4) 0.036(5) 0.030(5) 0.010(4) 0.007(4) 0.009(4)
C2 0.022(4) 0.030(4) 0.026(4) 0.008(3) 0.000(3) 0.008(3)
C3 0.030(4) 0.032(4) 0.031(4) -0.003(4) -0.001(4) 0.010(4)
C4 0.055(6) 0.043(5) 0.043(6) 0.009(4) 0.012(5) 0.017(5)
C5 0.030(4) 0.037(5) 0.037(5) 0.003(4) -0.007(4) 0.018(4)
C6 0.045(5) 0.052(5) 0.040(5) 0.009(4) 0.007(4) 0.026(5)
C7 0.046(5) 0.047(5) 0.036(5) -0.005(4) -0.005(4) 0.021(4)
C8 0.030(4) 0.051(5) 0.028(4) 0.005(4) 0.001(3) 0.015(4)
C9 0.058(6) 0.053(6) 0.036(5) -0.003(4) -0.015(4) 0.031(5)
C10 0.057(6) 0.050(6) 0.028(5) -0.004(4) -0.007(4) 0.009(5)
C11 0.043(5) 0.051(6) 0.035(5) 0.008(4) -0.005(4) 0.016(4)

loop_
_atom_type_symbol
_atom_type_description
_atom_type_scat_dispersion_real
_atom_type_scat_dispersion_imag
_atom_type_scat_source
C C 0.0033 0.0016 'International Tables Vol C Tables 4.2.6.8 and 6.1.1.4'
H H 0.0000 0.0000 'International Tables Vol C Tables 4.2.6.8 and 6.1.1.4'
O O 0.0106 0.0060 'International Tables Vol C Tables 4.2.6.8 and 6.1.1.4'
N N 0.0061 0.0033 'International Tables Vol C Tables 4.2.6.8 and 6.1.1.4'
Fe Fe 0.3463 0.8444 'International Tables Vol C Tables 4.2.6.8 and 6.1.1.4'

loop_
_geom_angle_atom_site_label_1
_geom_angle_atom_site_label_2
_geom_angle_atom_site_label_3
_geom_angle
_geom_angle_site_symmetry_1
_geom_angle_site_symmetry_3
O1W Fe1 O1W 180.000(1) . 2_666
O1W Fe1 N1 91.1(2) . .
O1W Fe1 N1 88.9(2) 2_666 .
O1W Fe1 N1 88.9(2) . 2_666
O1W Fe1 N1 91.1(2) 2_666 2_666
N1 Fe1 N1 180.000(2) . 2_666
O1W Fe1 O1 89.80(19) . .
O1W Fe1 O1 90.20(19) 2_666 .
N1 Fe1 O1 77.8(2) . .
N1 Fe1 O1 102.2(2) 2_666 .
O1W Fe1 O1 90.20(18) . 2_666
O1W Fe1 O1 89.80(19) 2_666 2_666
N1 Fe1 O1 102.2(2) . 2_666
N1 Fe1 O1 77.8(2) 2_666 2_666
O1 Fe1 O1 180.000(2) . 2_666
C5 N1 C2 105.6(6) . .
C5 N1 Fe1 142.9(5) . .
C2 N1 Fe1 111.5(4) . .
C5 N2 C3 106.7(6) . .
C5 N2 H2 126.7 . .
C3 N2 H2 126.7 . .
C6 N3 C10 116.7(6) . .
C1 O1 Fe1 115.1(4) . .
C4 O3 H3A 109.5 . .
Fe1 O1W H1WA 111.7 . .
Fe1 O1W H1WB 111.7 . .
H1WA O1W H1WB 109.6 . .
O1 C1 O2 124.9(6) . .
O1 C1 C2 117.2(7) . .
O2 C1 C2 117.8(6) . .
C3 C2 N1 108.9(6) . .
C3 C2 C1 132.8(7) . .
N1 C2 C1 118.3(6) . .
C2 C3 N2 106.2(6) . .
C2 C3 C4 134.2(7) . .
N2 C3 C4 119.6(6) . .
O4 C4 O3 121.5(8) . .
O4 C4 C3 122.4(8) . .
O3 C4 C3 116.1(7) . .
N1 C5 N2 112.6(6) . .
N1 C5 H5A 123.7 . .
N2 C5 H5A 123.7 . .
N3 C6 C7 123.1(7) . .
N3 C6 H6 118.4 . .
C7 C6 H6 118.4 . .
C8 C7 C6 119.8(7) . .
C8 C7 H7 120.1 . .
C6 C7 H7 120.1 . .
C7 C8 C9 116.9(7) . .
C7 C8 C11 120.6(7) . .
C9 C8 C11 122.4(7) . .
C10 C9 C8 119.3(8) . .
C10 C9 H9 120.4 . .
C8 C9 H9 120.4 . .
N3 C10 C9 124.2(7) . .
N3 C10 H10 117.9 . .
C9 C10 H10 117.9 . .
C11 C11 C8 126.6(10) 2_767 .
C11 C11 H11 116.7 2_767 .
C8 C11 H11 116.7 . .

loop_
_geom_bond_atom_site_label_1
_geom_bond_atom_site_label_2
_geom_bond_distance
_geom_bond_site_symmetry_2
Fe1 O1W 2.138(5) .
Fe1 O1W 2.138(5) 2_666
Fe1 N1 2.141(6) .
Fe1 N1 2.141(6) 2_666
Fe1 O1 2.196(5) .
Fe1 O1 2.196(5) 2_666
N1 C5 1.319(8) .
N1 C2 1.384(9) .
N2 C5 1.339(9) .
N2 C3 1.383(8) .
N2 H2 0.8600 .
N3 C6 1.323(10) .
N3 C10 1.330(10) .
O1 C1 1.254(8) .
O2 C1 1.268(8) .
O3 C4 1.337(9) .
O3 H3A 0.8200 .
O4 C4 1.213(9) .
O1W H1WA 0.8500 .
O1W H1WB 0.8500 .
C1 C2 1.493(9) .
C2 C3 1.378(9) .
C3 C4 1.463(10) .
C5 H5A 0.9300 .
C6 C7 1.396(10) .
C6 H6 0.9300 .
C7 C8 1.376(10) .
C7 H7 0.9300 .
C8 C9 1.386(10) .
C8 C11 1.463(10) .
C9 C10 1.378(10) .
C9 H9 0.9300 .
C10 H10 0.9300 .
C11 C11 1.337(14) 2_767
C11 H11 0.9300 .

loop_
_geom_torsion_atom_site_label_1
_geom_torsion_atom_site_label_2
_geom_torsion_atom_site_label_3
_geom_torsion_atom_site_label_4
_geom_torsion
_geom_torsion_site_symmetry_1
_geom_torsion_site_symmetry_2
_geom_torsion_site_symmetry_3
_geom_torsion_site_symmetry_4
O1W Fe1 N1 C5 -89.5(10) . . . .
O1W Fe1 N1 C5 90.5(10) 2_666 . . .
N1 Fe1 N1 C5 26(100) 2_666 . . .
O1 Fe1 N1 C5 -179.0(10) . . . .
O1 Fe1 N1 C5 1.0(10) 2_666 . . .
O1W Fe1 N1 C2 87.8(5) . . . .
O1W Fe1 N1 C2 -92.2(5) 2_666 . . .
N1 Fe1 N1 C2 -156(100) 2_666 . . .
O1 Fe1 N1 C2 -1.7(5) . . . .
O1 Fe1 N1 C2 178.3(5) 2_666 . . .
O1W Fe1 O1 C1 -89.2(5) . . . .
O1W Fe1 O1 C1 90.8(5) 2_666 . . .
N1 Fe1 O1 C1 2.0(5) . . . .
N1 Fe1 O1 C1 -178.0(5) 2_666 . . .
O1 Fe1 O1 C1 69(100) 2_666 . . .
Fe1 O1 C1 O2 179.4(6) . . . .
Fe1 O1 C1 C2 -1.9(8) . . . .
C5 N1 C2 C3 0.1(9) . . . .
Fe1 N1 C2 C3 -178.2(5) . . . .
C5 N1 C2 C1 179.7(7) . . . .
Fe1 N1 C2 C1 1.4(8) . . . .
O1 C1 C2 C3 179.8(8) . . . .
O2 C1 C2 C3 -1.4(13) . . . .
O1 C1 C2 N1 0.4(10) . . . .
O2 C1 C2 N1 179.2(7) . . . .
N1 C2 C3 N2 -0.7(9) . . . .
C1 C2 C3 N2 179.8(7) . . . .
N1 C2 C3 C4 -179.9(9) . . . .
C1 C2 C3 C4 0.6(16) . . . .
C5 N2 C3 C2 1.0(9) . . . .
C5 N2 C3 C4 -179.7(7) . . . .
C2 C3 C4 O4 179.3(9) . . . .
N2 C3 C4 O4 0.1(13) . . . .
C2 C3 C4 O3 -0.8(14) . . . .
N2 C3 C4 O3 -180.0(7) . . . .
C2 N1 C5 N2 0.5(9) . . . .
Fe1 N1 C5 N2 177.9(6) . . . .
C3 N2 C5 N1 -0.9(9) . . . .
C10 N3 C6 C7 1.1(13) . . . .
N3 C6 C7 C8 -0.5(14) . . . .
C6 C7 C8 C9 0.9(13) . . . .
C6 C7 C8 C11 -177.9(8) . . . .
C7 C8 C9 C10 -1.9(13) . . . .
C11 C8 C9 C10 176.9(8) . . . .
C6 N3 C10 C9 -2.2(14) . . . .
C8 C9 C10 N3 2.7(15) . . . .
C7 C8 C11 C11 -175.8(11) . . . 2_767
C9 C8 C11 C11 5.5(17) . . . 2_767
